data_1562003
loop_
_publ_author_name
'Hasegawa, Toru'
'Yamane, Hisanori'

_publ_section_title
;
 Synthesis and crystal structure analysis of Li2NaBP2O8 and LiNa2B5P2O14
;
_journal_name_full 'Journal of Solid State Chemistry'
_journal_page_first 65
_journal_page_last 71
_journal_paper_doi 10.1016/j.jssc.2014.11.024
_journal_volume 225
_journal_year 2015
_chemical_formula_moiety 'B5 O14 P2, Na2, (Li)'
_chemical_formula_sum 'B5 Li Na2 O14 P2'
_chemical_formula_weight 392.91
_chemical_name_common
;
lithium sodium boron phosphorous oxide
;
_chemical_name_systematic
; 
 monolithium disodium pentaboron diphosphorous oxide  
;
_space_group_IT_number 11
_space_group_name_Hall '-P 2yb'
_space_group_name_H-M_alt 'P 1 21/m 1'
_symmetry_cell_setting monoclinic
_symmetry_Int_Tables_number 11
_symmetry_space_group_name_Hall '-P 2yb'
_symmetry_space_group_name_H-M 'P 1 21/m 1'
_audit_creation_method SHELXL-97
_cell_angle_alpha 90.00
_cell_angle_beta 115.709(7)
_cell_angle_gamma 90.00
_cell_formula_units_Z 2
_cell_length_a 8.208(3)
_cell_length_b 9.151(3)
_cell_length_c 8.349(3)
_cell_measurement_reflns_used 2744
_cell_measurement_temperature 293(2)
_cell_measurement_theta_max 27.48
_cell_measurement_theta_min 3.51
_cell_volume 565.0(3)
_computing_cell_refinement 'PROCESS-AUTO	"(Rigaku/MSC,"	2005)'
_computing_data_collection 'PROCESS-AUTO	"(Rigaku/MSC,"	2005)'
_computing_data_reduction 'PROCESS-AUTO	"(Rigaku/MSC,"	2005)'
_computing_molecular_graphics 'VESTA	(Momma	&"Izumi,"2008)'
_computing_publication_material 'SHELXL-2014 (Sheldrick, 2014)'
_computing_structure_refinement 'SHELXL-2014 (Sheldrick, 2014)'
_diffrn_ambient_temperature 293(2)
_diffrn_detector_area_resol_mean 10.0
_diffrn_measured_fraction_theta_full 0.985
_diffrn_measured_fraction_theta_max 0.980
_diffrn_measurement_device_type 'Rigaku	RAXIS-RAPID	II'
_diffrn_measurement_method \w
_diffrn_radiation_monochromator graphite
_diffrn_radiation_source 'fine-focus sealed tube'
_diffrn_radiation_type MoK\a
_diffrn_radiation_wavelength 0.71075
_diffrn_reflns_av_R_equivalents 0.0639
_diffrn_reflns_av_unetI/netI 0.0589
_diffrn_reflns_Laue_measured_fraction_full 0.985
_diffrn_reflns_Laue_measured_fraction_max 0.980
_diffrn_reflns_limit_h_max 10
_diffrn_reflns_limit_h_min -10
_diffrn_reflns_limit_k_max 11
_diffrn_reflns_limit_k_min -11
_diffrn_reflns_limit_l_max 10
_diffrn_reflns_limit_l_min -10
_diffrn_reflns_number 5358
_diffrn_reflns_point_group_measured_fraction_full 0.985
_diffrn_reflns_point_group_measured_fraction_max 0.980
_diffrn_reflns_theta_full 25.242
_diffrn_reflns_theta_max 27.476
_diffrn_reflns_theta_min 3.506
_exptl_absorpt_coefficient_mu 0.546
_exptl_absorpt_correction_T_max 0.951068
_exptl_absorpt_correction_T_min 0.904336
_exptl_absorpt_correction_type numerical
_exptl_absorpt_process_details
;
(NUMABS;Higashi,1999)
;
_exptl_crystal_colour colorless
_exptl_crystal_density_diffrn 2.309
_exptl_crystal_density_method 'not measured'
_exptl_crystal_description block
_exptl_crystal_F_000 384
_exptl_crystal_size_max 0.149
_exptl_crystal_size_mid 0.126
_exptl_crystal_size_min 0.123
_refine_diff_density_max 0.422
_refine_diff_density_min -0.588
_refine_diff_density_rms 0.106
_refine_ls_extinction_method SHELXL
_refine_ls_goodness_of_fit_ref 1.059
_refine_ls_matrix_type full
_refine_ls_number_parameters 130
_refine_ls_number_reflns 1350
_refine_ls_number_restraints 0
_refine_ls_restrained_S_all 1.059
_refine_ls_R_factor_all 0.0548
_refine_ls_R_factor_gt 0.0424
_refine_ls_shift/su_max 0.000
_refine_ls_shift/su_mean 0.000
_refine_ls_structure_factor_coef Fsqd
_refine_ls_weighting_details 'w=1/[\s^2^(Fo^2^)+(0.0398P)^2^+0.4367P] where P=(Fo^2^+2Fc^2^)/3'
_refine_ls_weighting_scheme calc
_refine_ls_wR_factor_gt 0.0896
_refine_ls_wR_factor_ref 0.0985
_reflns_Friedel_coverage 0.000
_reflns_number_gt 1098
_reflns_number_total 1350
_reflns_threshold_expression 'I > 2\s(I)'
_cod_data_source_file LiNa2B5P2O14.cif
_cod_data_source_block shelxl
_cod_depositor_comments
;
The following automatic conversions were performed:

data item '_exptl_absorpt_correction_type' value 'Numerical' was
changed to 'numerical' in accordance with the built-in table derived
from the CIF Core dictionary named 'cif_core.dic' version 2.4.5 last
updated on 2014-11-21.

Automatic conversion script
Id: cif_fix_values 8369 2020-08-20 11:38:08Z andrius 

The following automatic conversions were performed:

data name '_iucr_refine_instruction_details' was replaced with
'_iucr_refine_instructions_details' as specified in the replacement
file 'data/replacement-values/replacement_tags.lst'.

Automatic conversion script
Id: cif_correct_tags 9268 2022-04-12 08:56:07Z antanas 
;
_cod_original_sg_symbol_H-M P21/m
_cod_database_code 1562003
_cod_database_fobs_code 1562003
_shelxl_version_number 2014-3

loop_
_symmetry_equiv_pos_as_xyz
'x, y, z'
'-x, y+1/2, -z'
'-x, -y, -z'
'x, -y-1/2, z'

loop_
_atom_site_label
_atom_site_type_symbol
_atom_site_fract_x
_atom_site_fract_y
_atom_site_fract_z
_atom_site_U_iso_or_equiv
_atom_site_adp_type
_atom_site_occupancy
_atom_site_site_symmetry_order
_atom_site_calc_flag
_atom_site_refinement_flags_posn
_atom_site_refinement_flags_adp
_atom_site_refinement_flags_occupancy
_atom_site_disorder_assembly
_atom_site_disorder_group
P1 P 0.15342(8) 0.05756(7) 0.27310(8) 0.0120(2) Uani 1 1 d . . . . .
B1 B 0.2656(5) 0.2500 0.5453(5) 0.0124(8) Uani 1 2 d S T P . .
B2 B 0.2806(5) 0.2500 0.0982(5) 0.0123(8) Uani 1 2 d S T P . .
B3 B 0.9490(5) 0.2500 0.3494(5) 0.0120(8) Uani 1 2 d S T P . .
B4 B 0.4151(5) 0.2500 0.8845(5) 0.0147(8) Uani 1 2 d S T P . .
B5 B 0.6105(5) 0.2500 0.1995(5) 0.0157(8) Uani 1 2 d S T P . .
Na1 Na 0.6034(2) 0.2500 0.53499(19) 0.0260(4) Uani 1 2 d S T P . .
Na2 Na 0.8341(2) 0.2500 0.95832(19) 0.0255(4) Uani 1 2 d S T P . .
Li1 Li 0.0144(8) 0.2500 0.7154(8) 0.0183(13) Uani 1 2 d S T P . .
O1 O 0.2981(2) 0.11792(19) 0.4514(2) 0.0136(4) Uani 1 1 d . . . . .
O2 O 0.0322(2) 0.6182(2) 0.7508(2) 0.0196(4) Uani 1 1 d . . . . .
O3 O 0.1859(3) 0.1187(2) 0.1168(2) 0.0266(5) Uani 1 1 d . . . . .
O4 O 0.1555(2) 0.6040(2) 0.2673(2) 0.0176(4) Uani 1 1 d . . . . .
O5 O 0.4104(3) 0.2500 0.7209(3) 0.0158(5) Uani 1 2 d S T P . .
O6 O 0.0849(3) 0.2500 0.5273(3) 0.0127(5) Uani 1 2 d S T P . .
O7 O 0.2656(3) 0.2500 0.9166(3) 0.0127(5) Uani 1 2 d S T P . .
O8 O 0.4630(3) 0.2500 0.2318(3) 0.0233(7) Uani 1 2 d S T P . .
O9 O 0.7726(3) 0.2500 0.3418(3) 0.0184(6) Uani 1 2 d S T P . .
O10 O 0.5881(3) 0.2500 0.0243(3) 0.0194(6) Uani 1 2 d S T P . .

loop_
_atom_site_aniso_label
_atom_site_aniso_U_11
_atom_site_aniso_U_22
_atom_site_aniso_U_33
_atom_site_aniso_U_23
_atom_site_aniso_U_13
_atom_site_aniso_U_12
P1 0.0136(3) 0.0113(3) 0.0109(3) 0.0007(2) 0.0052(3) 0.0001(2)
B1 0.0099(17) 0.021(2) 0.0057(17) 0.000 0.0025(15) 0.000
B2 0.0100(17) 0.020(2) 0.0086(18) 0.000 0.0054(16) 0.000
B3 0.0078(17) 0.019(2) 0.0076(18) 0.000 0.0016(15) 0.000
B4 0.0094(18) 0.026(2) 0.0082(19) 0.000 0.0032(16) 0.000
B5 0.0078(17) 0.028(2) 0.0090(19) 0.000 0.0017(16) 0.000
Na1 0.0174(8) 0.0437(11) 0.0140(8) 0.000 0.0041(7) 0.000
Na2 0.0207(8) 0.0435(11) 0.0146(8) 0.000 0.0097(7) 0.000
Li1 0.014(3) 0.025(3) 0.018(3) 0.000 0.009(3) 0.000
O1 0.0118(8) 0.0170(9) 0.0109(8) -0.0008(7) 0.0039(7) 0.0015(7)
O2 0.0112(9) 0.0228(10) 0.0179(10) 0.0084(7) -0.0002(8) -0.0043(7)
O3 0.0414(12) 0.0275(11) 0.0135(9) -0.0041(8) 0.0143(9) -0.0193(9)
O4 0.0191(9) 0.0114(9) 0.0224(10) 0.0003(7) 0.0090(8) 0.0000(7)
O5 0.0081(11) 0.0296(15) 0.0092(12) 0.000 0.0033(10) 0.000
O6 0.0080(11) 0.0230(14) 0.0079(12) 0.000 0.0044(10) 0.000
O7 0.0078(11) 0.0243(14) 0.0063(11) 0.000 0.0034(10) 0.000
O8 0.0072(12) 0.055(2) 0.0075(12) 0.000 0.0031(11) 0.000
O9 0.0082(12) 0.0368(16) 0.0108(12) 0.000 0.0047(11) 0.000
O10 0.0100(12) 0.0409(17) 0.0078(12) 0.000 0.0045(10) 0.000

loop_
_atom_type_symbol
_atom_type_description
_atom_type_scat_dispersion_real
_atom_type_scat_dispersion_imag
_atom_type_scat_source
B B 0.0013 0.0007 'International Tables Vol C Tables 4.2.6.8 and 6.1.1.4'
Li Li -0.0003 0.0001 'International Tables Vol C Tables 4.2.6.8 and 6.1.1.4'
Na Na 0.0362 0.0249 'International Tables Vol C Tables 4.2.6.8 and 6.1.1.4'
O O 0.0106 0.0060 'International Tables Vol C Tables 4.2.6.8 and 6.1.1.4'
P P 0.1023 0.0942 'International Tables Vol C Tables 4.2.6.8 and 6.1.1.4'

loop_
_geom_angle_atom_site_label_1
_geom_angle_atom_site_label_2
_geom_angle_atom_site_label_3
_geom_angle
_geom_angle_site_symmetry_1
_geom_angle_site_symmetry_3
O4 P1 O3 108.99(11) 4_565 .
O4 P1 O1 111.89(10) 4_565 .
O3 P1 O1 109.95(10) . .
O4 P1 O2 112.22(10) 4_565 2_546
O3 P1 O2 106.36(12) . 2_546
O1 P1 O2 107.27(10) . 2_546
O4 P1 Na2 121.57(7) 4_565 1_454
O3 P1 Na2 60.21(9) . 1_454
O1 P1 Na2 126.01(7) . 1_454
O2 P1 Na2 46.40(8) 2_546 1_454
O4 P1 Na1 34.94(7) 4_565 3_656
O3 P1 Na1 114.45(9) . 3_656
O1 P1 Na1 78.16(7) . 3_656
O2 P1 Na1 134.10(8) 2_546 3_656
Na2 P1 Na1 155.81(3) 1_454 3_656
O4 P1 Na2 32.93(7) 4_565 3_656
O3 P1 Na2 76.35(8) . 3_656
O1 P1 Na2 129.39(7) . 3_656
O2 P1 Na2 119.17(7) 2_546 3_656
Na2 P1 Na2 101.30(3) 1_454 3_656
Na1 P1 Na2 55.70(4) 3_656 3_656
O6 B1 O5 118.2(3) . .
O6 B1 O1 110.61(19) . .
O5 B1 O1 105.87(19) . .
O6 B1 O1 110.61(19) . 4_565
O5 B1 O1 105.87(19) . 4_565
O1 B1 O1 104.8(3) . 4_565
O6 B1 Na1 173.0(2) . .
O5 B1 Na1 68.86(17) . .
O1 B1 Na1 65.77(15) . .
O1 B1 Na1 65.77(15) 4_565 .
O8 B2 O7 113.4(3) . 1_554
O8 B2 O3 109.84(19) . .
O7 B2 O3 107.29(19) 1_554 .
O8 B2 O3 109.84(19) . 4_565
O7 B2 O3 107.29(19) 1_554 4_565
O3 B2 O3 109.1(3) . 4_565
O6 B3 O9 111.7(3) 1_655 .
O6 B3 O2 110.88(18) 1_655 2_646
O9 B3 O2 108.74(18) . 2_646
O6 B3 O2 110.88(18) 1_655 3_666
O9 B3 O2 108.74(18) . 3_666
O2 B3 O2 105.7(3) 2_646 3_666
O6 B3 Na2 151.4(2) 1_655 1_554
O9 B3 Na2 96.81(19) . 1_554
O2 B3 Na2 56.89(14) 2_646 1_554
O2 B3 Na2 56.89(14) 3_666 1_554
O5 B4 O7 124.4(3) . .
O5 B4 O10 114.8(3) . 1_556
O7 B4 O10 120.8(3) . 1_556
O9 B5 O8 117.0(3) . .
O9 B5 O10 123.8(3) . .
O8 B5 O10 119.2(3) . .
O9 B5 Na1 64.11(19) . .
O8 B5 Na1 52.88(17) . .
O10 B5 Na1 172.1(3) . .
O8 Na1 O4 129.90(8) . 3_666
O8 Na1 O4 129.90(8) . 2_646
O4 Na1 O4 68.80(10) 3_666 2_646
O8 Na1 O9 56.54(9) . .
O4 Na1 O9 85.46(8) 3_666 .
O4 Na1 O9 85.46(8) 2_646 .
O8 Na1 O1 74.76(7) . 4_565
O4 Na1 O1 110.08(7) 3_666 4_565
O4 Na1 O1 150.52(9) 2_646 4_565
O9 Na1 O1 124.02(7) . 4_565
O8 Na1 O1 74.76(7) . .
O4 Na1 O1 150.52(9) 3_666 .
O4 Na1 O1 110.08(7) 2_646 .
O9 Na1 O1 124.02(7) . .
O1 Na1 O1 55.62(8) 4_565 .
O8 Na1 O5 120.42(10) . .
O4 Na1 O5 97.05(8) 3_666 .
O4 Na1 O5 97.05(8) 2_646 .
O9 Na1 O5 176.96(9) . .
O1 Na1 O5 53.48(6) 4_565 .
O1 Na1 O5 53.48(6) . .
O8 Na1 B1 90.22(11) . .
O4 Na1 B1 121.10(9) 3_666 .
O4 Na1 B1 121.10(9) 2_646 .
O9 Na1 B1 146.76(11) . .
O1 Na1 B1 32.49(6) 4_565 .
O1 Na1 B1 32.49(6) . .
O5 Na1 B1 30.20(9) . .
O8 Na1 B5 28.14(10) . .
O4 Na1 B5 108.72(9) 3_666 .
O4 Na1 B5 108.72(9) 2_646 .
O9 Na1 B5 28.40(10) . .
O1 Na1 B5 99.58(9) 4_565 .
O1 Na1 B5 99.58(9) . .
O5 Na1 B5 148.56(11) . .
B1 Na1 B5 118.36(12) . .
O8 Na1 Li1 117.88(14) . 1_655
O4 Na1 Li1 40.65(8) 3_666 1_655
O4 Na1 Li1 40.65(8) 2_646 1_655
O9 Na1 Li1 61.34(13) . 1_655
O1 Na1 Li1 150.39(6) 4_565 1_655
O1 Na1 Li1 150.39(6) . 1_655
O5 Na1 Li1 121.70(14) . 1_655
B1 Na1 Li1 151.90(15) . 1_655
B5 Na1 Li1 89.74(15) . 1_655
O8 Na1 Na2 174.90(9) . .
O4 Na1 Na2 46.76(5) 3_666 .
O4 Na1 Na2 46.76(5) 2_646 .
O9 Na1 Na2 118.37(8) . .
O1 Na1 Na2 109.69(6) 4_565 .
O1 Na1 Na2 109.69(6) . .
O5 Na1 Na2 64.67(7) . .
B1 Na1 Na2 94.88(9) . .
B5 Na1 Na2 146.77(10) . .
Li1 Na1 Na2 57.03(12) 1_655 .
O8 Na1 P1 115.53(4) . 2_656
O4 Na1 P1 21.01(4) 3_666 2_656
O4 Na1 P1 89.78(6) 2_646 2_656
O9 Na1 P1 85.92(5) . 2_656
O1 Na1 P1 92.41(5) 4_565 2_656
O1 Na1 P1 144.09(6) . 2_656
O5 Na1 P1 95.80(5) . 2_656
B1 Na1 P1 111.63(5) . 2_656
B5 Na1 P1 101.86(6) . 2_656
Li1 Na1 P1 58.07(4) 1_655 2_656
Na2 Na1 P1 62.47(3) . 2_656
O10 Na2 O4 122.15(8) 1_556 2_646
O10 Na2 O4 122.15(8) 1_556 3_666
O4 Na2 O4 69.59(10) 2_646 3_666
O10 Na2 O2 80.16(8) 1_556 3_667
O4 Na2 O2 154.64(9) 2_646 3_667
O4 Na2 O2 110.66(7) 3_666 3_667
O10 Na2 O2 80.16(8) 1_556 2_647
O4 Na2 O2 110.66(7) 2_646 2_647
O4 Na2 O2 154.64(9) 3_666 2_647
O2 Na2 O2 57.71(9) 3_667 2_647
O10 Na2 O3 134.34(8) 1_556 4_666
O4 Na2 O3 103.28(8) 2_646 4_666
O4 Na2 O3 75.60(7) 3_666 4_666
O2 Na2 O3 54.51(6) 3_667 4_666
O2 Na2 O3 79.86(7) 2_647 4_666
O10 Na2 O3 134.34(8) 1_556 1_656
O4 Na2 O3 75.60(7) 2_646 1_656
O4 Na2 O3 103.28(8) 3_666 1_656
O2 Na2 O3 79.86(7) 3_667 1_656
O2 Na2 O3 54.51(6) 2_647 1_656
O3 Na2 O3 49.56(8) 4_666 1_656
O10 Na2 B3 68.46(10) 1_556 1_556
O4 Na2 B3 141.00(6) 2_646 1_556
O4 Na2 B3 141.00(6) 3_666 1_556
O2 Na2 B3 30.48(5) 3_667 1_556
O2 Na2 B3 30.48(5) 2_647 1_556
O3 Na2 B3 73.60(8) 4_666 1_556
O3 Na2 B3 73.60(8) 1_656 1_556
O10 Na2 Li1 154.64(14) 1_556 1_655
O4 Na2 Li1 41.52(8) 2_646 1_655
O4 Na2 Li1 41.52(8) 3_666 1_655
O2 Na2 Li1 121.49(12) 3_667 1_655
O2 Na2 Li1 121.49(12) 2_647 1_655
O3 Na2 Li1 67.46(12) 4_666 1_655
O3 Na2 Li1 67.46(12) 1_656 1_655
B3 Na2 Li1 136.90(15) 1_556 1_655
O10 Na2 Na1 95.94(8) 1_556 .
O4 Na2 Na1 47.38(6) 2_646 .
O4 Na2 Na1 47.38(6) 3_666 .
O2 Na2 Na1 150.70(5) 3_667 .
O2 Na2 Na1 150.70(5) 2_647 .
O3 Na2 Na1 120.27(6) 4_666 .
O3 Na2 Na1 120.27(6) 1_656 .
B3 Na2 Na1 164.40(10) 1_556 .
Li1 Na2 Na1 58.70(12) 1_655 .
O10 Na2 P1 106.50(7) 1_556 4_666
O4 Na2 P1 130.66(8) 2_646 4_666
O4 Na2 P1 92.46(6) 3_666 4_666
O2 Na2 P1 26.71(4) 3_667 4_666
O2 Na2 P1 67.76(6) 2_647 4_666
O3 Na2 P1 27.89(4) 4_666 4_666
O3 Na2 P1 64.10(5) 1_656 4_666
B3 Na2 P1 50.45(6) 1_556 4_666
Li1 Na2 P1 94.85(11) 1_655 4_666
Na1 Na2 P1 139.74(4) . 4_666
O10 Na2 P1 106.50(7) 1_556 1_656
O4 Na2 P1 92.46(6) 2_646 1_656
O4 Na2 P1 130.66(8) 3_666 1_656
O2 Na2 P1 67.76(6) 3_667 1_656
O2 Na2 P1 26.71(4) 2_647 1_656
O3 Na2 P1 64.10(5) 4_666 1_656
O3 Na2 P1 27.89(4) 1_656 1_656
B3 Na2 P1 50.45(6) 1_556 1_656
Li1 Na2 P1 94.85(11) 1_655 1_656
Na1 Na2 P1 139.74(4) . 1_656
P1 Na2 P1 64.46(4) 4_666 1_656
O6 Li1 O4 122.6(2) . 2_546
O6 Li1 O4 122.6(2) . 3_566
O4 Li1 O4 84.8(3) 2_546 3_566
O6 Li1 O7 96.9(3) . .
O4 Li1 O7 115.9(2) 2_546 .
O4 Li1 O7 115.9(2) 3_566 .
O6 Li1 Na2 169.5(3) . 1_455
O4 Li1 Na2 51.56(15) 2_546 1_455
O4 Li1 Na2 51.56(15) 3_566 1_455
O7 Li1 Na2 93.6(2) . 1_455
O6 Li1 Na1 105.2(3) . 1_455
O4 Li1 Na1 51.03(14) 2_546 1_455
O4 Li1 Na1 51.03(14) 3_566 1_455
O7 Li1 Na1 157.9(3) . 1_455
Na2 Li1 Na1 64.27(13) 1_455 1_455
B1 O1 P1 123.00(18) . .
B1 O1 Na1 81.74(15) . .
P1 O1 Na1 132.39(10) . .
B3 O2 P1 122.96(18) 3_666 2_556
B3 O2 Na2 92.62(15) 3_666 3_667
P1 O2 Na2 106.88(10) 2_556 3_667
B2 O3 P1 132.50(19) . .
B2 O3 Na2 94.64(17) . 1_454
P1 O3 Na2 91.90(10) . 1_454
P1 O4 Li1 130.75(16) 4_565 3_566
P1 O4 Na2 126.98(10) 4_565 3_666
Li1 O4 Na2 86.93(17) 3_566 3_666
P1 O4 Na1 124.05(10) 4_565 3_666
Li1 O4 Na1 88.31(16) 3_566 3_666
Na2 O4 Na1 85.86(8) 3_666 3_666
B4 O5 B1 133.0(3) . .
B4 O5 Na1 146.0(2) . .
B1 O5 Na1 80.93(19) . .
B3 O6 B1 114.9(3) 1_455 .
B3 O6 Li1 118.9(3) 1_455 .
B1 O6 Li1 126.2(3) . .
B4 O7 B2 121.6(3) . 1_556
B4 O7 Li1 121.2(3) . .
B2 O7 Li1 117.3(3) 1_556 .
B5 O8 B2 124.9(3) . .
B5 O8 Na1 99.0(2) . .
B2 O8 Na1 136.1(2) . .
B5 O9 B3 129.7(3) . .
B5 O9 Na1 87.5(2) . .
B3 O9 Na1 142.8(2) . .
B5 O10 B4 120.2(3) . 1_554
B5 O10 Na2 121.3(2) . 1_554
B4 O10 Na2 118.6(2) 1_554 1_554

loop_
_geom_bond_atom_site_label_1
_geom_bond_atom_site_label_2
_geom_bond_distance
_geom_bond_site_symmetry_2
P1 O4 1.480(2) 4_565
P1 O3 1.5455(19) .
P1 O1 1.5483(17) .
P1 O2 1.5511(18) 2_546
P1 Na2 3.3017(16) 1_454
P1 Na1 3.4203(13) 3_656
P1 Na2 3.4405(13) 3_656
B1 O6 1.424(4) .
B1 O5 1.432(4) .
B1 O1 1.526(3) .
B1 O1 1.526(3) 4_565
B1 Na1 2.811(4) .
B2 O8 1.427(4) .
B2 O7 1.467(4) 1_554
B2 O3 1.475(3) .
B2 O3 1.475(3) 4_565
B3 O6 1.419(4) 1_655
B3 O9 1.421(4) .
B3 O2 1.513(3) 2_646
B3 O2 1.513(3) 3_666
B3 Na2 2.980(4) 1_554
B4 O5 1.349(4) .
B4 O7 1.365(5) .
B4 O10 1.393(4) 1_556
B5 O9 1.346(5) .
B5 O8 1.349(5) .
B5 O10 1.393(5) .
B5 Na1 2.826(4) .
Na1 O8 2.282(3) .
Na1 O4 2.364(2) 3_666
Na1 O4 2.364(2) 2_646
Na1 O9 2.545(3) .
Na1 O1 2.590(2) 4_565
Na1 O1 2.590(2) .
Na1 O5 2.655(3) .
Na1 Li1 3.040(6) 1_655
Na1 Na2 3.205(2) .
Na1 P1 3.4203(13) 2_656
Na2 O10 2.312(3) 1_556
Na2 O4 2.341(2) 2_646
Na2 O4 2.341(2) 3_666
Na2 O2 2.499(2) 3_667
Na2 O2 2.499(2) 2_647
Na2 O3 2.867(3) 4_666
Na2 O3 2.867(3) 1_656
Na2 B3 2.980(4) 1_556
Na2 Li1 2.984(6) 1_655
Na2 P1 3.3017(16) 4_666
Na2 P1 3.3017(16) 1_656
Li1 O6 1.895(6) .
Li1 O4 1.981(5) 2_546
Li1 O4 1.981(5) 3_566
Li1 O7 2.017(6) .
Li1 Na2 2.984(6) 1_455
Li1 Na1 3.040(6) 1_455
O2 B3 1.513(3) 3_666
O2 P1 1.5511(18) 2_556
O2 Na2 2.499(2) 3_667
O3 Na2 2.867(3) 1_454
O4 P1 1.480(2) 4_565
O4 Li1 1.981(5) 3_566
O4 Na2 2.341(2) 3_666
O4 Na1 2.364(2) 3_666
O6 B3 1.419(4) 1_455
O7 B2 1.467(4) 1_556
O10 B4 1.393(4) 1_554
O10 Na2 2.312(3) 1_554
